data_1547882
loop_
_publ_author_name
'Liu, Kai'
'Xu, Guangyang'
'Sun, Jiangtao'

_publ_section_title
;
 Gold-catalyzed stereoselective dearomatization/metal-free aerobic
 oxidation: access to 3-substituted indolines/oxindoles.
;
_journal_issue 3
_journal_name_full 'Chemical science'
_journal_page_first 634
_journal_page_last 639
_journal_paper_doi 10.1039/c7sc04086e
_journal_volume 9
_journal_year 2018
_chemical_formula_sum 'C22 H23 N O4'
_chemical_formula_weight 365.41
_space_group_crystal_system triclinic
_space_group_IT_number 2
_space_group_name_Hall '-P 1'
_space_group_name_H-M_alt 'P -1'
_symmetry_space_group_name_Hall '-P 1'
_symmetry_space_group_name_H-M 'P -1'
_atom_sites_solution_hydrogens geom
_audit_creation_method SHELXL-2014/7
_audit_update_record
;
2017-05-19 deposited with the CCDC.
2017-11-06 downloaded from the CCDC.
;
_cell_angle_alpha 76.304(3)
_cell_angle_beta 83.414(3)
_cell_angle_gamma 75.816(3)
_cell_formula_units_Z 2
_cell_length_a 8.7005(8)
_cell_length_b 10.2416(10)
_cell_length_c 11.4433(9)
_cell_measurement_reflns_used 2490
_cell_measurement_temperature 296(2)
_cell_measurement_theta_max 27.37
_cell_measurement_theta_min 2.42
_cell_volume 958.74(15)
_computing_cell_refinement 'Bruker SAINT'
_computing_data_collection 'Bruker APEX2'
_computing_data_reduction 'Bruker SAINT'
_computing_molecular_graphics 'Bruker SHELXTL'
_computing_publication_material 'Bruker SHELXTL'
_computing_structure_refinement 'SHELXL-2014 (Sheldrick 2014)'
_computing_structure_solution 'SHELXS-97 (Sheldrick 2008)'
_diffrn_ambient_temperature 296(2)
_diffrn_measured_fraction_theta_full 0.996
_diffrn_measured_fraction_theta_max 0.996
_diffrn_measurement_device_type 'Bruker APEX-II CCD'
_diffrn_measurement_method '\f and \w scans'
_diffrn_radiation_type MoK\a
_diffrn_radiation_wavelength 0.71073
_diffrn_reflns_av_R_equivalents 0.0387
_diffrn_reflns_av_unetI/netI 0.0596
_diffrn_reflns_Laue_measured_fraction_full 0.996
_diffrn_reflns_Laue_measured_fraction_max 0.996
_diffrn_reflns_limit_h_max 10
_diffrn_reflns_limit_h_min -10
_diffrn_reflns_limit_k_max 8
_diffrn_reflns_limit_k_min -12
_diffrn_reflns_limit_l_max 13
_diffrn_reflns_limit_l_min -13
_diffrn_reflns_number 7061
_diffrn_reflns_point_group_measured_fraction_full 0.996
_diffrn_reflns_point_group_measured_fraction_max 0.996
_diffrn_reflns_theta_full 25.008
_diffrn_reflns_theta_max 25.008
_diffrn_reflns_theta_min 2.419
_exptl_absorpt_coefficient_mu 0.087
_exptl_crystal_density_diffrn 1.266
_exptl_crystal_F_000 388
_exptl_crystal_size_max 0.270
_exptl_crystal_size_mid 0.260
_exptl_crystal_size_min 0.220
_refine_diff_density_max 0.268
_refine_diff_density_min -0.251
_refine_diff_density_rms 0.048
_refine_ls_extinction_method none
_refine_ls_goodness_of_fit_ref 1.049
_refine_ls_hydrogen_treatment constr
_refine_ls_matrix_type full
_refine_ls_number_parameters 248
_refine_ls_number_reflns 3358
_refine_ls_number_restraints 0
_refine_ls_restrained_S_all 1.049
_refine_ls_R_factor_all 0.0785
_refine_ls_R_factor_gt 0.0481
_refine_ls_shift/su_max 0.000
_refine_ls_shift/su_mean 0.000
_refine_ls_structure_factor_coef Fsqd
_refine_ls_weighting_details 'w=1/[\s^2^(Fo^2^)+(0.0465P)^2^+0.2050P] where P=(Fo^2^+2Fc^2^)/3'
_refine_ls_weighting_scheme calc
_refine_ls_wR_factor_gt 0.0998
_refine_ls_wR_factor_ref 0.1120
_reflns_Friedel_coverage 0.000
_reflns_number_gt 2414
_reflns_number_total 3358
_reflns_threshold_expression 'I > 2\s(I)'
_cod_data_source_file c7sc04086e2.cif
_cod_data_source_block 20161223cz_0m_a
_cod_depositor_comments 'Adding full bibliography for 1547882--1547885.cif.'
_cod_database_code 1547882
_shelx_shelxl_version_number 2014/7
_shelx_space_group_comment
;
The symmetry employed for this shelxl refinement is uniquely defined
by the following loop, which should always be used as a source of
symmetry information in preference to the above space-group names.
They are only intended as comments.
;
_shelx_estimated_absorpt_t_min 0.977
_shelx_estimated_absorpt_t_max 0.981

loop_
_space_group_symop_operation_xyz
'x, y, z'
'-x, -y, -z'

loop_
_atom_site_label
_atom_site_type_symbol
_atom_site_fract_x
_atom_site_fract_y
_atom_site_fract_z
_atom_site_U_iso_or_equiv
_atom_site_adp_type
_atom_site_occupancy
_atom_site_site_symmetry_order
_atom_site_calc_flag
_atom_site_refinement_flags_posn
_atom_site_refinement_flags_adp
C1 C 0.1517(2) 0.3452(2) 0.80617(17) 0.0266(5) Uani 1 1 d . .
H1 H 0.1078 0.4236 0.8368 0.032 Uiso 1 1 calc R U
C2 C 0.0902(2) 0.2297(2) 0.84571(18) 0.0321(5) Uani 1 1 d . .
H2 H 0.0046 0.2309 0.9024 0.038 Uiso 1 1 calc R U
C3 C 0.1546(2) 0.1114(2) 0.80179(18) 0.0325(5) Uani 1 1 d . .
H3 H 0.1140 0.0329 0.8299 0.039 Uiso 1 1 calc R U
C4 C 0.2800(3) 0.1115(2) 0.71557(18) 0.0306(5) Uani 1 1 d . .
H4 H 0.3231 0.0329 0.6851 0.037 Uiso 1 1 calc R U
C5 C 0.3417(2) 0.2273(2) 0.67450(17) 0.0267(5) Uani 1 1 d . .
H5 H 0.4252 0.2266 0.6159 0.032 Uiso 1 1 calc R U
C6 C 0.2794(2) 0.3458(2) 0.72042(16) 0.0222(5) Uani 1 1 d . .
C7 C 0.3534(2) 0.4673(2) 0.68241(16) 0.0207(5) Uani 1 1 d . .
C8 C 0.3016(2) 0.5707(2) 0.57204(17) 0.0227(5) Uani 1 1 d . .
C9 C 0.1270(3) 0.6321(2) 0.41283(18) 0.0357(6) Uani 1 1 d . .
H9A H 0.0712 0.7187 0.4312 0.054 Uiso 1 1 calc R U
H9B H 0.0559 0.5940 0.3796 0.054 Uiso 1 1 calc R U
H9C H 0.2141 0.6461 0.3553 0.054 Uiso 1 1 calc R U
C10 C 0.4680(2) 0.4839(2) 0.74511(16) 0.0213(5) Uani 1 1 d . .
C11 C 0.5483(2) 0.6043(2) 0.71214(16) 0.0233(5) Uani 1 1 d . .
H11A H 0.6038 0.6085 0.6333 0.028 Uiso 1 1 calc R U
H11B H 0.4715 0.6908 0.7120 0.028 Uiso 1 1 calc R U
C12 C 0.7550(2) 0.6626(2) 0.81418(18) 0.0255(5) Uani 1 1 d . .
C13 C 0.8125(2) 0.8842(2) 0.70534(18) 0.0292(5) Uani 1 1 d . .
C14 C 0.7501(3) 0.9781(2) 0.5890(2) 0.0424(6) Uani 1 1 d . .
H14A H 0.7779 0.9291 0.5249 0.064 Uiso 1 1 calc R U
H14B H 0.7963 1.0573 0.5700 0.064 Uiso 1 1 calc R U
H14C H 0.6367 1.0075 0.5982 0.064 Uiso 1 1 calc R U
C15 C 0.7689(3) 0.9573(3) 0.8093(2) 0.0454(7) Uani 1 1 d . .
H15A H 0.6557 0.9889 0.8175 0.068 Uiso 1 1 calc R U
H15B H 0.8177 1.0347 0.7939 0.068 Uiso 1 1 calc R U
H15C H 0.8059 0.8945 0.8824 0.068 Uiso 1 1 calc R U
C16 C 0.9900(3) 0.8254(3) 0.6892(2) 0.0417(6) Uani 1 1 d . .
H16A H 1.0280 0.7667 0.7636 0.063 Uiso 1 1 calc R U
H16B H 1.0443 0.8996 0.6661 0.063 Uiso 1 1 calc R U
H16C H 1.0099 0.7730 0.6276 0.063 Uiso 1 1 calc R U
C17 C 0.6511(2) 0.4523(2) 0.88947(16) 0.0235(5) Uani 1 1 d . .
C18 C 0.7352(2) 0.3903(2) 0.99250(17) 0.0271(5) Uani 1 1 d . .
H18 H 0.8088 0.4303 1.0153 0.033 Uiso 1 1 calc R U
C19 C 0.7047(2) 0.2669(2) 1.05939(18) 0.0296(5) Uani 1 1 d . .
H19 H 0.7591 0.2236 1.1286 0.036 Uiso 1 1 calc R U
C20 C 0.5955(2) 0.2057(2) 1.02649(18) 0.0297(5) Uani 1 1 d . .
H20 H 0.5789 0.1220 1.0730 0.036 Uiso 1 1 calc R U
C21 C 0.5110(2) 0.2682(2) 0.92488(17) 0.0267(5) Uani 1 1 d . .
H21 H 0.4369 0.2277 0.9033 0.032 Uiso 1 1 calc R U
C22 C 0.5386(2) 0.3933(2) 0.85506(16) 0.0211(5) Uani 1 1 d . .
N1 N 0.66118(19) 0.57565(17) 0.80710(14) 0.0240(4) Uani 1 1 d . .
O1 O 0.18694(16) 0.53787(15) 0.52174(11) 0.0301(4) Uani 1 1 d . .
O2 O 0.35136(17) 0.67383(16) 0.52967(12) 0.0327(4) Uani 1 1 d . .
O3 O 0.72503(16) 0.77362(14) 0.72226(12) 0.0285(4) Uani 1 1 d . .
O4 O 0.84911(18) 0.64145(16) 0.89044(13) 0.0352(4) Uani 1 1 d . .

loop_
_atom_site_aniso_label
_atom_site_aniso_U_11
_atom_site_aniso_U_22
_atom_site_aniso_U_33
_atom_site_aniso_U_23
_atom_site_aniso_U_13
_atom_site_aniso_U_12
C1 0.0233(11) 0.0284(13) 0.0268(11) -0.0053(10) -0.0023(9) -0.0038(10)
C2 0.0247(12) 0.0357(14) 0.0312(12) -0.0004(11) 0.0016(9) -0.0063(11)
C3 0.0321(13) 0.0272(13) 0.0377(13) 0.0050(11) -0.0111(10) -0.0129(10)
C4 0.0387(13) 0.0239(12) 0.0306(12) -0.0073(10) -0.0050(10) -0.0067(10)
C5 0.0284(12) 0.0264(12) 0.0239(11) -0.0042(10) 0.0006(9) -0.0058(10)
C6 0.0235(11) 0.0236(12) 0.0184(10) 0.0000(9) -0.0084(8) -0.0045(9)
C7 0.0185(10) 0.0211(11) 0.0217(10) -0.0066(9) -0.0009(8) -0.0012(9)
C8 0.0190(11) 0.0251(12) 0.0239(10) -0.0070(10) -0.0018(8) -0.0026(9)
C9 0.0365(13) 0.0399(14) 0.0283(12) 0.0038(11) -0.0162(10) -0.0083(11)
C10 0.0216(11) 0.0188(11) 0.0218(10) -0.0057(9) 0.0016(8) -0.0013(9)
C11 0.0224(11) 0.0250(12) 0.0227(10) -0.0045(9) -0.0065(8) -0.0037(9)
C12 0.0263(12) 0.0237(12) 0.0271(11) -0.0089(10) -0.0028(9) -0.0030(9)
C13 0.0306(12) 0.0286(13) 0.0330(12) -0.0089(10) 0.0014(9) -0.0147(10)
C14 0.0461(15) 0.0351(14) 0.0468(14) -0.0031(12) -0.0036(11) -0.0161(12)
C15 0.0561(17) 0.0426(16) 0.0470(14) -0.0227(13) 0.0104(12) -0.0225(13)
C16 0.0301(13) 0.0518(17) 0.0474(14) -0.0163(13) 0.0017(11) -0.0134(12)
C17 0.0222(11) 0.0246(12) 0.0217(10) -0.0083(9) -0.0012(8) 0.0016(9)
C18 0.0260(11) 0.0310(13) 0.0246(11) -0.0081(10) -0.0049(9) -0.0034(10)
C19 0.0288(12) 0.0331(13) 0.0223(11) -0.0016(10) -0.0063(9) 0.0000(10)
C20 0.0309(12) 0.0271(12) 0.0270(11) 0.0008(10) -0.0046(9) -0.0043(10)
C21 0.0257(11) 0.0255(12) 0.0280(11) -0.0040(10) -0.0028(9) -0.0052(10)
C22 0.0197(10) 0.0219(11) 0.0210(10) -0.0073(9) -0.0003(8) -0.0009(9)
N1 0.0258(9) 0.0239(10) 0.0235(9) -0.0037(8) -0.0079(7) -0.0063(8)
O1 0.0341(9) 0.0315(9) 0.0257(8) 0.0009(7) -0.0140(6) -0.0108(7)
O2 0.0345(9) 0.0307(9) 0.0327(8) 0.0040(7) -0.0102(7) -0.0137(8)
O3 0.0301(8) 0.0249(8) 0.0332(8) -0.0034(7) -0.0079(6) -0.0115(7)
O4 0.0365(9) 0.0387(10) 0.0344(8) -0.0057(7) -0.0140(7) -0.0125(7)

loop_
_atom_type_symbol
_atom_type_description
_atom_type_scat_dispersion_real
_atom_type_scat_dispersion_imag
_atom_type_scat_source
C C 0.0033 0.0016 'International Tables Vol C Tables 4.2.6.8 and 6.1.1.4'
H H 0.0000 0.0000 'International Tables Vol C Tables 4.2.6.8 and 6.1.1.4'
N N 0.0061 0.0033 'International Tables Vol C Tables 4.2.6.8 and 6.1.1.4'
O O 0.0106 0.0060 'International Tables Vol C Tables 4.2.6.8 and 6.1.1.4'

loop_
_geom_angle_atom_site_label_1
_geom_angle_atom_site_label_2
_geom_angle_atom_site_label_3
_geom_angle
C2 C1 C6 120.5(2)
C2 C1 H1 119.7
C6 C1 H1 119.7
C1 C2 C3 120.7(2)
C1 C2 H2 119.7
C3 C2 H2 119.7
C4 C3 C2 119.2(2)
C4 C3 H3 120.4
C2 C3 H3 120.4
C5 C4 C3 120.6(2)
C5 C4 H4 119.7
C3 C4 H4 119.7
C4 C5 C6 120.40(19)
C4 C5 H5 119.8
C6 C5 H5 119.8
C1 C6 C5 118.6(2)
C1 C6 C7 120.98(18)
C5 C6 C7 120.34(17)
C10 C7 C8 119.50(19)
C10 C7 C6 121.91(17)
C8 C7 C6 118.58(17)
O2 C8 O1 122.46(18)
O2 C8 C7 126.13(19)
O1 C8 C7 111.41(18)
O1 C9 H9A 109.5
O1 C9 H9B 109.5
H9A C9 H9B 109.5
O1 C9 H9C 109.5
H9A C9 H9C 109.5
H9B C9 H9C 109.5
C7 C10 C22 128.46(19)
C7 C10 C11 124.88(17)
C22 C10 C11 106.66(16)
N1 C11 C10 104.22(15)
N1 C11 H11A 110.9
C10 C11 H11A 110.9
N1 C11 H11B 110.9
C10 C11 H11B 110.9
H11A C11 H11B 108.9
O4 C12 O3 126.5(2)
O4 C12 N1 125.04(19)
O3 C12 N1 108.47(16)
O3 C13 C14 101.78(16)
O3 C13 C15 109.82(17)
C14 C13 C15 111.13(19)
O3 C13 C16 110.17(17)
C14 C13 C16 110.40(18)
C15 C13 C16 112.98(19)
C13 C14 H14A 109.5
C13 C14 H14B 109.5
H14A C14 H14B 109.5
C13 C14 H14C 109.5
H14A C14 H14C 109.5
H14B C14 H14C 109.5
C13 C15 H15A 109.5
C13 C15 H15B 109.5
H15A C15 H15B 109.5
C13 C15 H15C 109.5
H15A C15 H15C 109.5
H15B C15 H15C 109.5
C13 C16 H16A 109.5
C13 C16 H16B 109.5
H16A C16 H16B 109.5
C13 C16 H16C 109.5
H16A C16 H16C 109.5
H16B C16 H16C 109.5
C18 C17 N1 128.3(2)
C18 C17 C22 121.6(2)
N1 C17 C22 110.08(17)
C19 C18 C17 117.4(2)
C19 C18 H18 121.3
C17 C18 H18 121.3
C18 C19 C20 122.06(19)
C18 C19 H19 119.0
C20 C19 H19 119.0
C21 C20 C19 120.4(2)
C21 C20 H20 119.8
C19 C20 H20 119.8
C20 C21 C22 119.1(2)
C20 C21 H21 120.5
C22 C21 H21 120.5
C21 C22 C17 119.38(18)
C21 C22 C10 131.82(19)
C17 C22 C10 108.80(18)
C12 N1 C17 126.11(16)
C12 N1 C11 123.59(17)
C17 N1 C11 110.23(16)
C8 O1 C9 116.28(17)
C12 O3 C13 120.53(15)

loop_
_geom_bond_atom_site_label_1
_geom_bond_atom_site_label_2
_geom_bond_distance
C1 C2 1.376(3)
C1 C6 1.396(3)
C1 H1 0.9300
C2 C3 1.388(3)
C2 H2 0.9300
C3 C4 1.385(3)
C3 H3 0.9300
C4 C5 1.380(3)
C4 H4 0.9300
C5 C6 1.399(3)
C5 H5 0.9300
C6 C7 1.492(3)
C7 C10 1.357(3)
C7 C8 1.478(3)
C8 O2 1.213(2)
C8 O1 1.352(2)
C9 O1 1.445(2)
C9 H9A 0.9600
C9 H9B 0.9600
C9 H9C 0.9600
C10 C22 1.472(3)
C10 C11 1.514(3)
C11 N1 1.478(2)
C11 H11A 0.9700
C11 H11B 0.9700
C12 O4 1.211(2)
C12 O3 1.349(2)
C12 N1 1.368(3)
C13 O3 1.478(2)
C13 C14 1.516(3)
C13 C15 1.517(3)
C13 C16 1.521(3)
C14 H14A 0.9600
C14 H14B 0.9600
C14 H14C 0.9600
C15 H15A 0.9600
C15 H15B 0.9600
C15 H15C 0.9600
C16 H16A 0.9600
C16 H16B 0.9600
C16 H16C 0.9600
C17 C18 1.394(3)
C17 N1 1.401(3)
C17 C22 1.404(3)
C18 C19 1.383(3)
C18 H18 0.9300
C19 C20 1.387(3)
C19 H19 0.9300
C20 C21 1.384(3)
C20 H20 0.9300
C21 C22 1.399(3)
C21 H21 0.9300
